data_4025224
loop_
_publ_author_name
'Sun Young Kim'
'Young Keun Chung'

_publ_section_title
;
 Rhodium(I)-Catalyzed Cycloisomerization of 1,6-Enynes to
 Bicyclo[4.1.0]heptenes
;
_journal_name_full 'Journal of Organic Chemistry'
_journal_page_first 1281
_journal_page_last 1284
_journal_paper_doi 10.1021/jo902273x
_journal_volume 75
_journal_year 2010
_chemical_formula_sum 'C21 H23 N O2 S'
_chemical_formula_weight 353.46
_chemical_name_systematic
;
 ?
;
_space_group_IT_number 14
_symmetry_cell_setting monoclinic
_symmetry_space_group_name_Hall '-P 2ybc'
_symmetry_space_group_name_H-M 'P 1 21/c 1'
_atom_sites_solution_hydrogens geom
_atom_sites_solution_primary direct
_atom_sites_solution_secondary difmap
_audit_creation_method SHELXL-97
_cell_angle_alpha 90.00
_cell_angle_beta 113.0340(10)
_cell_angle_gamma 90.00
_cell_formula_units_Z 12
_cell_length_a 16.0988(3)
_cell_length_b 22.0048(7)
_cell_length_c 17.5308(5)
_cell_measurement_reflns_used 9906
_cell_measurement_temperature 293(2)
_cell_measurement_theta_max 27.485
_cell_measurement_theta_min 0.998
_cell_volume 5715.2(3)
_computing_cell_refinement 'HKL Scalepack (Otwinowski & Minor 1997)'
_computing_data_collection 'Collect (Bruker AXS BV, 1997-2004)'
_computing_data_reduction 'HKL Denzo and Scalepack (Otwinowski & Minor 1997)'
_computing_molecular_graphics 'Ortep-3 for Windows (Farrugia, 1997)'
_computing_publication_material 'WinGX publication routines (Farrugia, 1999)'
_computing_structure_refinement 'SHELXL-97 (Sheldrick, 1997)'
_computing_structure_solution 'SHELXS-86 (Sheldrick, 1986)'
_diffrn_ambient_temperature 293(2)
_diffrn_detector_area_resol_mean 9
_diffrn_measured_fraction_theta_full 0.960
_diffrn_measured_fraction_theta_max 0.960
_diffrn_measurement_device_type KappaCCD
_diffrn_measurement_method CCD
_diffrn_radiation_monochromator graphite
_diffrn_radiation_source 'fine-focus sealed tube'
_diffrn_radiation_type MoK\a
_diffrn_radiation_wavelength 0.71073
_diffrn_reflns_av_R_equivalents 0.0275
_diffrn_reflns_av_sigmaI/netI 0.0412
_diffrn_reflns_limit_h_max 20
_diffrn_reflns_limit_h_min -20
_diffrn_reflns_limit_k_max 28
_diffrn_reflns_limit_k_min -26
_diffrn_reflns_limit_l_max 22
_diffrn_reflns_limit_l_min -22
_diffrn_reflns_number 20109
_diffrn_reflns_theta_full 27.53
_diffrn_reflns_theta_max 27.53
_diffrn_reflns_theta_min 1.37
_exptl_absorpt_coefficient_mu 0.183
_exptl_absorpt_correction_type none
_exptl_crystal_colour colorless
_exptl_crystal_density_diffrn 1.232
_exptl_crystal_density_method 'not measured'
_exptl_crystal_description prism
_exptl_crystal_F_000 2256
_exptl_crystal_size_max 1
_exptl_crystal_size_mid 1
_exptl_crystal_size_min 0.5
_refine_diff_density_max 1.087
_refine_diff_density_min -0.638
_refine_diff_density_rms 0.205
_refine_ls_extinction_coef 0.0181(19)
_refine_ls_extinction_expression Fc^*^=kFc[1+0.001xFc^2^\l^3^/sin(2\q)]^-1/4^
_refine_ls_extinction_method SHELXL
_refine_ls_goodness_of_fit_ref 1.051
_refine_ls_hydrogen_treatment mixed
_refine_ls_matrix_type full
_refine_ls_number_parameters 677
_refine_ls_number_reflns 12641
_refine_ls_number_restraints 0
_refine_ls_restrained_S_all 1.051
_refine_ls_R_factor_all 0.1297
_refine_ls_R_factor_gt 0.0882
_refine_ls_shift/su_max 0.001
_refine_ls_shift/su_mean 0.000
_refine_ls_structure_factor_coef Fsqd
_refine_ls_weighting_details 'calc w=1/[\s^2^(Fo^2^)+(0.1445P)^2^+3.0007P] where P=(Fo^2^+2Fc^2^)/3'
_refine_ls_weighting_scheme calc
_refine_ls_wR_factor_gt 0.2330
_refine_ls_wR_factor_ref 0.2780
_reflns_number_gt 8255
_reflns_number_total 12641
_reflns_threshold_expression >2sigma(I)
_cod_data_source_file jo902273x_si_001.cif
_cod_data_source_block 17enyne
_cod_original_sg_symbol_H-M 'P 21/c'
_cod_database_code 4025224

loop_
_symmetry_equiv_pos_as_xyz
'x, y, z'
'-x, y+1/2, -z+1/2'
'-x, -y, -z'
'x, -y-1/2, z-1/2'

loop_
_atom_site_label
_atom_site_type_symbol
_atom_site_fract_x
_atom_site_fract_y
_atom_site_fract_z
_atom_site_U_iso_or_equiv
_atom_site_adp_type
_atom_site_occupancy
_atom_site_symmetry_multiplicity
_atom_site_calc_flag
_atom_site_refinement_flags
_atom_site_disorder_assembly
_atom_site_disorder_group
S1 S 0.02971(5) 0.64656(4) 0.05154(4) 0.0552(2) Uani 1 1 d . . .
S3 S -0.68137(6) 0.68372(5) -0.04848(6) 0.0717(3) Uani 1 1 d . . .
O3 O 0.12571(14) 0.64963(12) 0.07906(14) 0.0711(7) Uani 1 1 d . . .
O4 O -0.01048(17) 0.63123(12) 0.10857(14) 0.0712(7) Uani 1 1 d . . .
N2 N -0.00895(16) 0.71351(12) 0.01490(16) 0.0568(6) Uani 1 1 d . . .
C001 C -0.01117(17) 0.59580(13) -0.03204(17) 0.0486(6) Uani 1 1 d . . .
C002 C -0.08585(19) 0.55981(15) -0.0434(2) 0.0565(7) Uani 1 1 d . . .
H002 H -0.1131 0.5612 -0.0055 0.068 Uiso 1 1 calc R . .
O2 O -0.77718(17) 0.67831(14) -0.08155(17) 0.0900(9) Uani 1 1 d . . .
C003 C -0.6484(2) 0.73730(15) 0.0318(2) 0.0622(8) Uani 1 1 d . . .
C004 C -0.1080(2) 0.72233(15) -0.0197(2) 0.0567(7) Uani 1 1 d . . .
H00A H -0.1296 0.7294 0.0240 0.068 Uiso 1 1 calc R . .
H00B H -0.1389 0.6873 -0.0519 0.068 Uiso 1 1 calc R . .
C005 C -0.1217(2) 0.77763(16) -0.0739(2) 0.0608(8) Uani 1 1 d . . .
C006 C -0.1194(2) 0.52205(16) -0.1113(2) 0.0648(8) Uani 1 1 d . . .
H006 H -0.1687 0.4975 -0.1181 0.078 Uiso 1 1 calc R . .
C007 C -0.0815(2) 0.51980(15) -0.1693(2) 0.0614(8) Uani 1 1 d . . .
C008 C -0.2925(2) 0.79157(16) -0.1297(2) 0.0587(8) Uani 1 1 d . . .
O1 O -0.6358(2) 0.69804(15) -0.10185(18) 0.0925(9) Uani 1 1 d . . .
C009 C 0.02891(19) 0.59340(16) -0.0893(2) 0.0579(8) Uani 1 1 d . . .
H009 H 0.0794 0.6170 -0.0819 0.069 Uiso 1 1 calc R . .
N1 N -0.64151(18) 0.61828(14) -0.0071(2) 0.0701(8) Uani 1 1 d . . .
C010 C -0.6947(2) 0.74126(17) 0.0841(3) 0.0715(10) Uani 1 1 d . . .
H010 H -0.7442 0.7164 0.0758 0.086 Uiso 1 1 calc R . .
C011 C -0.6838(2) 0.58389(17) 0.0393(2) 0.0701(9) Uani 1 1 d . . .
H01A H -0.7461 0.5743 0.0051 0.084 Uiso 1 1 calc R . .
H01B H -0.6813 0.6059 0.0881 0.084 Uiso 1 1 calc R . .
C012 C -0.5427(2) 0.61146(17) 0.0335(3) 0.0719(10) Uani 1 1 d . . .
H01C H -0.5157 0.6457 0.0696 0.086 Uiso 1 1 calc R . .
H01D H -0.5159 0.6080 -0.0071 0.086 Uiso 1 1 calc R . .
C013 C -0.1991(2) 0.80484(17) -0.1191(2) 0.0656(9) Uani 1 1 d . . .
H013 H -0.1932 0.8381 -0.1494 0.079 Uiso 1 1 calc R . .
C014 C -0.3611(2) 0.54060(18) 0.1376(2) 0.0663(9) Uani 1 1 d . . .
C015 C -0.6272(2) 0.52831(19) 0.0623(3) 0.0766(10) Uani 1 1 d . . .
H015 H -0.6439 0.5021 0.0133 0.092 Uiso 1 1 calc R . .
C016 C -0.6329(2) 0.49142(19) 0.1333(2) 0.0694(10) Uani 1 1 d . . .
C017 C -0.4098(2) 0.73440(19) -0.1076(3) 0.0758(10) Uani 1 1 d . . .
H017 H -0.4271 0.7006 -0.0854 0.091 Uiso 1 1 calc R . .
C018 C -0.0284(2) 0.80137(17) -0.0647(2) 0.0658(8) Uani 1 1 d . . .
H018 H -0.0082 0.8309 -0.0192 0.079 Uiso 1 1 calc R . .
C019 C 0.0295(2) 0.74606(17) -0.0370(2) 0.0698(9) Uani 1 1 d . . .
H01E H 0.0262 0.7215 -0.0840 0.084 Uiso 1 1 calc R . .
H01F H 0.0919 0.7570 -0.0052 0.084 Uiso 1 1 calc R . .
C020 C -0.3203(2) 0.74129(16) -0.0971(2) 0.0667(9) Uani 1 1 d . . .
H020 H -0.2782 0.7120 -0.0679 0.080 Uiso 1 1 calc R . .
C021 C -0.0284(2) 0.8324(2) -0.1412(2) 0.0721(10) Uani 1 1 d . . .
C022 C -0.5745(2) 0.77499(19) 0.0455(3) 0.0740(10) Uani 1 1 d . . .
H022 H -0.5426 0.7728 0.0113 0.089 Uiso 1 1 calc R . .
C023 C -0.5312(2) 0.55478(19) 0.0816(3) 0.0796(11) Uani 1 1 d . . .
C024 C -0.4548(2) 0.5261(2) 0.1253(3) 0.0884(13) Uani 1 1 d . . .
H024 H -0.4615 0.4913 0.1525 0.106 Uiso 1 1 calc R . .
C025 C -0.6664(3) 0.78244(19) 0.1482(3) 0.0788(11) Uani 1 1 d . . .
H025 H -0.6975 0.7847 0.1830 0.095 Uiso 1 1 calc R . .
C026 C -0.5492(3) 0.81550(19) 0.1103(3) 0.0822(11) Uani 1 1 d . . .
H026 H -0.4999 0.8407 0.1191 0.099 Uiso 1 1 calc R . .
C027 C -0.0070(2) 0.55576(17) -0.1570(2) 0.0643(9) Uani 1 1 d . . .
H027 H 0.0195 0.5545 -0.1955 0.077 Uiso 1 1 calc R . .
C028 C -0.5942(3) 0.82034(18) 0.1630(3) 0.0755(10) Uani 1 1 d . . .
C029 C -0.2125(3) 0.5006(3) 0.1680(3) 0.0969(15) Uani 1 1 d . . .
H029 H -0.1724 0.4680 0.1842 0.116 Uiso 1 1 calc R . .
C030 C -0.2433(3) 0.6024(2) 0.1273(3) 0.0865(12) Uani 1 1 d . . .
H030 H -0.2241 0.6400 0.1161 0.104 Uiso 1 1 calc R . .
C031 C -0.3581(3) 0.8332(2) -0.1739(3) 0.0797(11) Uani 1 1 d . . .
H031 H -0.3423 0.8666 -0.1979 0.096 Uiso 1 1 calc R . .
C032 C -0.2995(2) 0.4936(2) 0.1634(3) 0.0854(12) Uani 1 1 d . . .
H032 H -0.3170 0.4565 0.1779 0.103 Uiso 1 1 calc R . .
C033 C -0.4465(3) 0.8258(3) -0.1829(3) 0.1017(15) Uani 1 1 d . . .
H033 H -0.4894 0.8546 -0.2119 0.122 Uiso 1 1 calc R . .
C034 C -0.1205(3) 0.4790(2) -0.2455(3) 0.0915(13) Uani 1 1 d . . .
H03A H -0.1713 0.4571 -0.2438 0.137 Uiso 1 1 calc R . .
H03B H -0.0752 0.4508 -0.2458 0.137 Uiso 1 1 calc R . .
H03C H -0.1395 0.5035 -0.2947 0.137 Uiso 1 1 calc R . .
C035 C -0.3312(2) 0.59564(19) 0.1214(3) 0.0801(11) Uani 1 1 d . . .
H035 H -0.3703 0.6287 0.1063 0.096 Uiso 1 1 calc R . .
C036 C -0.1850(2) 0.5552(2) 0.1490(3) 0.0855(13) Uani 1 1 d . . .
H036 H -0.1268 0.5598 0.1511 0.103 Uiso 1 1 calc R . .
C037 C -0.6158(3) 0.5151(3) 0.2137(3) 0.1101(17) Uani 1 1 d . . .
H03D H -0.6012 0.5575 0.2153 0.165 Uiso 1 1 calc R . .
H03E H -0.5661 0.4936 0.2542 0.165 Uiso 1 1 calc R . .
H03F H -0.6686 0.5101 0.2259 0.165 Uiso 1 1 calc R . .
C038 C -0.0152(3) 0.8923(2) -0.1356(4) 0.1044(15) Uani 1 1 d . . .
H03G H -0.0161 0.9142 -0.1814 0.125 Uiso 1 1 calc R . .
H03H H -0.0051 0.9123 -0.0860 0.125 Uiso 1 1 calc R . .
C039 C -0.0444(4) 0.8001(3) -0.2177(3) 0.1084(16) Uani 1 1 d . . .
H03I H -0.0508 0.7575 -0.2097 0.163 Uiso 1 1 calc R . .
H03J H 0.0057 0.8063 -0.2336 0.163 Uiso 1 1 calc R . .
H03K H -0.0986 0.8151 -0.2606 0.163 Uiso 1 1 calc R . .
C040 C -0.6561(3) 0.4343(2) 0.1128(3) 0.0994(14) Uani 1 1 d . . .
H04A H -0.6619 0.4077 0.1515 0.119 Uiso 1 1 calc R . .
H04B H -0.6666 0.4208 0.0595 0.119 Uiso 1 1 calc R . .
C041 C -0.4716(3) 0.7763(2) -0.1495(3) 0.0919(13) Uani 1 1 d . . .
H041 H -0.5314 0.7717 -0.1558 0.110 Uiso 1 1 calc R . .
C042 C -0.5660(4) 0.8654(2) 0.2342(3) 0.1063(15) Uani 1 1 d . . .
H04C H -0.5149 0.8883 0.2349 0.159 Uiso 1 1 calc R . .
H04D H -0.5500 0.8438 0.2856 0.159 Uiso 1 1 calc R . .
H04E H -0.6151 0.8925 0.2271 0.159 Uiso 1 1 calc R . .
S2 S 0.35701(5) 0.50327(5) 0.56154(5) 0.0665(3) Uani 1 1 d . . .
C043 C 0.32555(19) 0.55988(15) 0.48599(19) 0.0568(8) Uani 1 1 d . . .
N3 N 0.31207(17) 0.44033(13) 0.51402(16) 0.0613(7) Uani 1 1 d . . .
C044 C 0.2134(2) 0.43583(15) 0.4793(2) 0.0563(7) Uani 1 1 d . . .
H04F H 0.1859 0.4722 0.4483 0.068 Uiso 1 1 calc R . .
H04G H 0.1909 0.4296 0.5226 0.068 Uiso 1 1 calc R . .
O5 O 0.31470(18) 0.51517(13) 0.61769(15) 0.0797(7) Uani 1 1 d . . .
C045 C 0.2501(2) 0.59553(16) 0.4726(2) 0.0625(8) Uani 1 1 d . . .
H045 H 0.2181 0.5910 0.5065 0.075 Uiso 1 1 calc R . .
C046 C 0.2225(2) 0.63748(18) 0.4095(2) 0.0745(10) Uani 1 1 d . . .
H046 H 0.1723 0.6616 0.4015 0.089 Uiso 1 1 calc R . .
O6 O 0.45246(16) 0.49499(15) 0.59150(17) 0.0935(9) Uani 1 1 d . . .
C047 C 0.0238(2) 0.37532(16) 0.3680(2) 0.0605(8) Uani 1 1 d . . .
C048 C 0.2864(2) 0.35586(16) 0.4301(2) 0.0647(8) Uani 1 1 d . . .
H048 H 0.3058 0.3258 0.4749 0.078 Uiso 1 1 calc R . .
C049 C 0.1947(2) 0.38138(15) 0.4231(2) 0.0583(7) Uani 1 1 d . . .
C050 C 0.3734(2) 0.5676(2) 0.4356(3) 0.0749(11) Uani 1 1 d . . .
H050 H 0.4248 0.5445 0.4445 0.090 Uiso 1 1 calc R . .
C051 C 0.3478(2) 0.40991(17) 0.4588(2) 0.0692(9) Uani 1 1 d . . .
H05A H 0.4101 0.3976 0.4884 0.083 Uiso 1 1 calc R . .
H05B H 0.3437 0.4358 0.4127 0.083 Uiso 1 1 calc R . .
C052 C 0.2683(3) 0.6444(2) 0.3576(2) 0.0814(11) Uani 1 1 d . . .
C053 C 0.2855(2) 0.32467(17) 0.3523(2) 0.0657(9) Uani 1 1 d . . .
C054 C 0.1153(2) 0.35747(16) 0.3778(2) 0.0649(8) Uani 1 1 d . . .
H054 H 0.1178 0.3236 0.3470 0.078 Uiso 1 1 calc R . .
C055 C -0.0462(3) 0.3374(2) 0.3233(3) 0.0922(14) Uani 1 1 d . . .
H055 H -0.0340 0.3025 0.2998 0.111 Uiso 1 1 calc R . .
C056 C -0.0870(3) 0.4396(2) 0.3887(3) 0.0782(10) Uani 1 1 d . . .
H056 H -0.1006 0.4748 0.4109 0.094 Uiso 1 1 calc R . .
C057 C -0.1340(3) 0.3498(3) 0.3123(3) 0.1138(19) Uani 1 1 d . . .
H057 H -0.1798 0.3232 0.2817 0.137 Uiso 1 1 calc R . .
C058 C 0.2363(5) 0.6882(3) 0.2859(3) 0.132(2) Uani 1 1 d . . .
H05C H 0.1829 0.7086 0.2843 0.198 Uiso 1 1 calc R . .
H05D H 0.2230 0.6663 0.2351 0.198 Uiso 1 1 calc R . .
H05E H 0.2827 0.7176 0.2926 0.198 Uiso 1 1 calc R . .
C059 C 0.0010(2) 0.42734(18) 0.3996(3) 0.0728(10) Uani 1 1 d . . .
H059 H 0.0462 0.4548 0.4289 0.087 Uiso 1 1 calc R . .
C060 C 0.3442(3) 0.6094(2) 0.3729(3) 0.0879(13) Uani 1 1 d . . .
H060 H 0.3766 0.6143 0.3394 0.106 Uiso 1 1 calc R . .
C061 C 0.3130(3) 0.2680(2) 0.3600(3) 0.0959(14) Uani 1 1 d . . .
H06A H 0.3138 0.2471 0.3142 0.115 Uiso 1 1 calc R . .
H06B H 0.3316 0.2487 0.4112 0.115 Uiso 1 1 calc R . .
C062 C -0.1539(3) 0.4001(2) 0.3456(3) 0.0881(13) Uani 1 1 d . . .
H062 H -0.2131 0.4077 0.3391 0.106 Uiso 1 1 calc R . .
C063 C 0.2554(3) 0.3574(2) 0.2733(3) 0.0963(14) Uani 1 1 d . . .
H06C H 0.2375 0.3978 0.2806 0.144 Uiso 1 1 calc R . .
H06D H 0.2051 0.3364 0.2328 0.144 Uiso 1 1 calc R . .
H06E H 0.3040 0.3593 0.2545 0.144 Uiso 1 1 calc R . .

loop_
_atom_site_aniso_label
_atom_site_aniso_U_11
_atom_site_aniso_U_22
_atom_site_aniso_U_33
_atom_site_aniso_U_23
_atom_site_aniso_U_13
_atom_site_aniso_U_12
S1 0.0565(4) 0.0559(5) 0.0451(4) 0.0044(3) 0.0110(3) -0.0028(3)
S3 0.0683(5) 0.0677(6) 0.0754(6) 0.0206(5) 0.0242(4) 0.0060(4)
O3 0.0514(11) 0.0775(17) 0.0636(13) 0.0068(12) 0.0000(10) -0.0040(11)
O4 0.0914(16) 0.0720(17) 0.0509(12) 0.0067(11) 0.0287(11) -0.0046(13)
N2 0.0578(14) 0.0514(15) 0.0568(14) 0.0025(12) 0.0177(11) -0.0045(11)
C001 0.0435(13) 0.0477(16) 0.0503(15) 0.0074(12) 0.0135(11) 0.0035(11)
C002 0.0535(15) 0.0538(18) 0.0643(18) 0.0020(14) 0.0253(14) -0.0012(13)
O2 0.0687(15) 0.090(2) 0.0885(18) 0.0220(16) 0.0060(13) 0.0040(14)
C003 0.0517(15) 0.0549(19) 0.079(2) 0.0213(16) 0.0244(15) 0.0081(14)
C004 0.0613(16) 0.0480(17) 0.0651(18) 0.0033(14) 0.0293(14) 0.0018(14)
C005 0.0631(17) 0.060(2) 0.0675(19) 0.0061(16) 0.0340(15) 0.0050(15)
C006 0.0507(16) 0.060(2) 0.076(2) -0.0048(17) 0.0168(15) -0.0071(14)
C007 0.0614(17) 0.0508(18) 0.0623(19) -0.0047(15) 0.0137(14) 0.0133(14)
C008 0.0602(17) 0.060(2) 0.0592(17) -0.0043(15) 0.0264(14) 0.0083(15)
O1 0.112(2) 0.090(2) 0.0869(18) 0.0239(16) 0.0511(17) 0.0100(17)
C009 0.0467(14) 0.063(2) 0.0647(19) 0.0061(15) 0.0228(13) 0.0037(13)
N1 0.0613(15) 0.0571(18) 0.091(2) 0.0175(15) 0.0286(15) 0.0029(13)
C010 0.0580(18) 0.060(2) 0.099(3) 0.021(2) 0.0339(18) 0.0030(16)
C011 0.0544(17) 0.067(2) 0.086(2) 0.0156(19) 0.0243(16) 0.0012(16)
C012 0.0617(18) 0.059(2) 0.101(3) 0.0191(19) 0.0384(19) 0.0065(16)
C013 0.0699(19) 0.062(2) 0.073(2) 0.0120(17) 0.0362(17) 0.0096(16)
C014 0.0562(17) 0.071(2) 0.075(2) 0.0089(18) 0.0291(16) 0.0070(16)
C015 0.074(2) 0.074(3) 0.079(2) 0.002(2) 0.0275(18) -0.0070(19)
C016 0.0561(17) 0.072(2) 0.084(2) 0.0235(19) 0.0322(17) 0.0018(16)
C017 0.065(2) 0.068(2) 0.094(3) -0.009(2) 0.0310(19) -0.0106(18)
C018 0.0651(19) 0.059(2) 0.072(2) 0.0002(17) 0.0260(16) -0.0041(16)
C019 0.0585(17) 0.064(2) 0.087(2) 0.0151(19) 0.0289(17) -0.0039(16)
C020 0.0667(19) 0.053(2) 0.085(2) -0.0033(17) 0.0343(17) 0.0038(15)
C021 0.0593(18) 0.079(3) 0.085(2) 0.023(2) 0.0355(17) 0.0040(17)
C022 0.0590(18) 0.074(3) 0.095(3) 0.022(2) 0.0358(18) 0.0020(17)
C023 0.0600(19) 0.075(3) 0.111(3) 0.030(2) 0.042(2) 0.0095(17)
C024 0.062(2) 0.085(3) 0.125(3) 0.044(3) 0.044(2) 0.0150(19)
C025 0.085(2) 0.069(3) 0.093(3) 0.017(2) 0.046(2) 0.013(2)
C026 0.062(2) 0.068(3) 0.107(3) 0.012(2) 0.023(2) -0.0058(18)
C027 0.0624(18) 0.075(2) 0.0593(18) 0.0007(16) 0.0274(15) 0.0157(17)
C028 0.073(2) 0.061(2) 0.083(2) 0.0208(19) 0.0200(19) 0.0146(18)
C029 0.061(2) 0.123(4) 0.110(3) 0.031(3) 0.036(2) 0.025(2)
C030 0.068(2) 0.087(3) 0.103(3) -0.003(2) 0.032(2) -0.018(2)
C031 0.072(2) 0.076(3) 0.090(3) 0.011(2) 0.030(2) 0.0156(19)
C032 0.061(2) 0.092(3) 0.102(3) 0.030(2) 0.030(2) 0.010(2)
C033 0.066(2) 0.111(4) 0.126(4) 0.026(3) 0.034(2) 0.027(2)
C034 0.098(3) 0.081(3) 0.077(3) -0.022(2) 0.014(2) 0.007(2)
C035 0.065(2) 0.064(2) 0.113(3) -0.003(2) 0.036(2) -0.0013(17)
C036 0.0535(18) 0.124(4) 0.080(2) 0.008(2) 0.0268(17) -0.004(2)
C037 0.097(3) 0.139(5) 0.088(3) -0.021(3) 0.029(3) -0.003(3)
C038 0.116(4) 0.078(3) 0.112(4) 0.017(3) 0.037(3) -0.006(3)
C039 0.128(4) 0.121(4) 0.083(3) 0.011(3) 0.049(3) 0.027(3)
C040 0.119(4) 0.082(3) 0.092(3) 0.003(3) 0.036(3) 0.006(3)
C041 0.059(2) 0.097(3) 0.117(3) -0.006(3) 0.032(2) -0.002(2)
C042 0.126(4) 0.077(3) 0.094(3) 0.004(3) 0.019(3) 0.009(3)
S2 0.0584(5) 0.0739(6) 0.0544(5) -0.0176(4) 0.0082(3) 0.0101(4)
C043 0.0486(14) 0.0602(19) 0.0585(17) -0.0213(15) 0.0176(13) -0.0096(13)
N3 0.0626(15) 0.0581(17) 0.0562(15) -0.0096(12) 0.0154(12) 0.0105(12)
C044 0.0664(17) 0.0486(17) 0.0592(17) -0.0046(14) 0.0302(14) 0.0015(14)
O5 0.0970(18) 0.0842(19) 0.0557(13) -0.0175(13) 0.0276(12) 0.0069(14)
C045 0.0521(16) 0.067(2) 0.070(2) -0.0095(17) 0.0251(14) -0.0017(15)
C046 0.068(2) 0.063(2) 0.081(2) -0.0038(19) 0.0164(18) -0.0028(17)
O6 0.0584(14) 0.106(2) 0.0857(18) -0.0288(16) -0.0042(12) 0.0186(14)
C047 0.0694(18) 0.061(2) 0.0616(18) -0.0058(15) 0.0367(15) -0.0079(15)
C048 0.077(2) 0.054(2) 0.0660(19) 0.0050(16) 0.0308(16) 0.0148(16)
C049 0.0711(19) 0.0482(18) 0.0632(18) -0.0050(14) 0.0344(15) -0.0014(14)
C050 0.0630(19) 0.080(3) 0.093(3) -0.038(2) 0.0428(19) -0.0183(18)
C051 0.0567(17) 0.072(2) 0.074(2) -0.0198(18) 0.0203(15) 0.0101(16)
C052 0.104(3) 0.066(2) 0.065(2) -0.0161(19) 0.023(2) -0.035(2)
C053 0.0653(18) 0.062(2) 0.077(2) -0.0125(17) 0.0360(17) 0.0014(16)
C054 0.074(2) 0.0537(19) 0.078(2) -0.0158(16) 0.0426(17) -0.0078(16)
C055 0.075(2) 0.102(3) 0.113(3) -0.053(3) 0.051(2) -0.025(2)
C056 0.074(2) 0.074(3) 0.095(3) -0.010(2) 0.041(2) 0.0047(19)
C057 0.076(3) 0.139(5) 0.135(4) -0.069(4) 0.051(3) -0.036(3)
C058 0.199(6) 0.096(4) 0.072(3) 0.002(3) 0.022(3) -0.058(4)
C059 0.068(2) 0.062(2) 0.093(3) -0.0162(19) 0.0364(19) -0.0094(17)
C060 0.111(3) 0.085(3) 0.088(3) -0.033(2) 0.062(3) -0.044(3)
C061 0.121(4) 0.067(3) 0.090(3) -0.013(2) 0.031(3) 0.018(2)
C062 0.061(2) 0.120(4) 0.089(3) -0.016(3) 0.0348(19) -0.006(2)
C063 0.133(4) 0.091(3) 0.079(3) 0.005(2) 0.056(3) 0.013(3)

loop_
_atom_type_symbol
_atom_type_description
_atom_type_scat_dispersion_real
_atom_type_scat_dispersion_imag
_atom_type_scat_source
C C 0.0033 0.0016 'International Tables Vol C Tables 4.2.6.8 and 6.1.1.4'
H H 0.0000 0.0000 'International Tables Vol C Tables 4.2.6.8 and 6.1.1.4'
N N 0.0061 0.0033 'International Tables Vol C Tables 4.2.6.8 and 6.1.1.4'
O O 0.0106 0.0060 'International Tables Vol C Tables 4.2.6.8 and 6.1.1.4'
S S 0.1246 0.1234 'International Tables Vol C Tables 4.2.6.8 and 6.1.1.4'

loop_
_geom_angle_atom_site_label_1
_geom_angle_atom_site_label_2
_geom_angle_atom_site_label_3
_geom_angle
_geom_angle_site_symmetry_1
_geom_angle_site_symmetry_3
_geom_angle_publ_flag
O4 S1 O3 120.09(15) . . ?
O4 S1 N2 106.36(15) . . ?
O3 S1 N2 106.62(14) . . ?
O4 S1 C001 108.05(14) . . ?
O3 S1 C001 108.36(14) . . ?
N2 S1 C001 106.61(13) . . ?
O2 S3 O1 120.15(18) . . ?
O2 S3 N1 106.43(16) . . ?
O1 S3 N1 105.83(17) . . ?
O2 S3 C003 108.83(17) . . ?
O1 S3 C003 107.78(18) . . ?
N1 S3 C003 107.13(16) . . ?
C019 N2 C004 109.2(2) . . ?
C019 N2 S1 119.7(2) . . ?
C004 N2 S1 117.6(2) . . ?
C002 C001 C009 119.7(3) . . ?
C002 C001 S1 120.3(2) . . ?
C009 C001 S1 119.9(2) . . ?
C006 C002 C001 119.6(3) . . ?
C022 C003 C010 119.4(4) . . ?
C022 C003 S3 120.6(3) . . ?
C010 C003 S3 119.9(3) . . ?
N2 C004 C005 103.5(2) . . ?
C013 C005 C004 127.7(3) . . ?
C013 C005 C018 124.0(3) . . ?
C004 C005 C018 108.2(3) . . ?
C007 C006 C002 121.6(3) . . ?
C006 C007 C027 118.2(3) . . ?
C006 C007 C034 121.3(3) . . ?
C027 C007 C034 120.5(3) . . ?
C031 C008 C020 117.3(3) . . ?
C031 C008 C013 117.2(3) . . ?
C020 C008 C013 125.5(3) . . ?
C027 C009 C001 119.3(3) . . ?
C011 N1 C012 109.2(3) . . ?
C011 N1 S3 121.3(2) . . ?
C012 N1 S3 117.9(2) . . ?
C025 C010 C003 119.2(3) . . ?
N1 C011 C015 102.0(3) . . ?
N1 C012 C023 103.5(3) . . ?
C005 C013 C008 131.2(3) . . ?
C035 C014 C032 117.6(3) . . ?
C035 C014 C024 125.7(3) . . ?
C032 C014 C024 116.6(4) . . ?
C011 C015 C016 115.8(3) . . ?
C011 C015 C023 101.7(3) . . ?
C016 C015 C023 113.2(3) . . ?
C040 C016 C037 122.8(4) . . ?
C040 C016 C015 112.7(4) . . ?
C037 C016 C015 124.5(4) . . ?
C041 C017 C020 120.3(4) . . ?
C019 C018 C021 116.2(3) . . ?
C019 C018 C005 102.5(3) . . ?
C021 C018 C005 113.7(3) . . ?
N2 C019 C018 103.8(3) . . ?
C017 C020 C008 121.0(3) . . ?
C038 C021 C039 121.3(4) . . ?
C038 C021 C018 116.0(4) . . ?
C039 C021 C018 122.7(4) . . ?
C026 C022 C003 119.1(4) . . ?
C024 C023 C012 127.9(3) . . ?
C024 C023 C015 124.2(4) . . ?
C012 C023 C015 107.4(3) . . ?
C023 C024 C014 130.2(4) . . ?
C028 C025 C010 122.8(4) . . ?
C022 C026 C028 122.6(4) . . ?
C009 C027 C007 121.7(3) . . ?
C025 C028 C026 117.0(4) . . ?
C025 C028 C042 120.8(4) . . ?
C026 C028 C042 122.2(4) . . ?
C036 C029 C032 120.1(4) . . ?
C036 C030 C035 120.9(4) . . ?
C033 C031 C008 120.8(4) . . ?
C029 C032 C014 121.2(4) . . ?
C041 C033 C031 120.7(4) . . ?
C014 C035 C030 120.7(4) . . ?
C030 C036 C029 119.4(4) . . ?
C017 C041 C033 120.0(4) . . ?
O5 S2 O6 120.42(16) . . ?
O5 S2 N3 105.82(16) . . ?
O6 S2 N3 106.13(15) . . ?
O5 S2 C043 108.58(16) . . ?
O6 S2 C043 108.76(18) . . ?
N3 S2 C043 106.24(14) . . ?
C045 C043 C050 119.4(4) . . ?
C045 C043 S2 120.5(3) . . ?
C050 C043 S2 120.1(3) . . ?
C044 N3 C051 109.6(2) . . ?
C044 N3 S2 117.5(2) . . ?
C051 N3 S2 121.0(2) . . ?
N3 C044 C049 103.4(2) . . ?
C046 C045 C043 120.1(3) . . ?
C045 C046 C052 121.1(4) . . ?
C055 C047 C059 116.3(3) . . ?
C055 C047 C054 117.8(3) . . ?
C059 C047 C054 125.9(3) . . ?
C051 C048 C053 115.7(3) . . ?
C051 C048 C049 102.8(3) . . ?
C053 C048 C049 114.8(3) . . ?
C054 C049 C044 127.5(3) . . ?
C054 C049 C048 125.1(3) . . ?
C044 C049 C048 107.4(3) . . ?
C060 C050 C043 119.4(4) . . ?
N3 C051 C048 102.0(3) . . ?
C060 C052 C046 118.0(4) . . ?
C060 C052 C058 120.5(5) . . ?
C046 C052 C058 121.6(5) . . ?
C061 C053 C063 122.4(4) . . ?
C061 C053 C048 116.9(4) . . ?
C063 C053 C048 120.7(3) . . ?
C049 C054 C047 130.9(3) . . ?
C047 C055 C057 121.9(4) . . ?
C062 C056 C059 119.9(4) . . ?
C062 C057 C055 120.4(4) . . ?
C056 C059 C047 121.7(3) . . ?
C050 C060 C052 122.1(4) . . ?
C057 C062 C056 119.7(4) . . ?

loop_
_geom_bond_atom_site_label_1
_geom_bond_atom_site_label_2
_geom_bond_distance
_geom_bond_site_symmetry_2
_geom_bond_publ_flag
S1 O4 1.428(2) . ?
S1 O3 1.429(2) . ?
S1 N2 1.630(3) . ?
S1 C001 1.753(3) . ?
S3 O2 1.425(3) . ?
S3 O1 1.432(3) . ?
S3 N1 1.627(3) . ?
S3 C003 1.752(4) . ?
N2 C019 1.471(4) . ?
N2 C004 1.480(4) . ?
C001 C002 1.387(4) . ?
C001 C009 1.391(4) . ?
C002 C006 1.377(5) . ?
C003 C022 1.392(5) . ?
C003 C010 1.392(5) . ?
C004 C005 1.506(4) . ?
C005 C013 1.330(5) . ?
C005 C018 1.538(4) . ?
C006 C007 1.375(5) . ?
C007 C027 1.382(5) . ?
C007 C034 1.525(5) . ?
C008 C031 1.384(5) . ?
C008 C020 1.396(5) . ?
C008 C013 1.470(4) . ?
C009 C027 1.375(5) . ?
N1 C011 1.460(4) . ?
N1 C012 1.474(4) . ?
C010 C025 1.375(6) . ?
C011 C015 1.484(5) . ?
C012 C023 1.475(5) . ?
C014 C035 1.374(5) . ?
C014 C032 1.382(5) . ?
C014 C024 1.473(5) . ?
C015 C016 1.520(5) . ?
C015 C023 1.560(5) . ?
C016 C040 1.320(6) . ?
C016 C037 1.425(6) . ?
C017 C041 1.345(6) . ?
C017 C020 1.388(5) . ?
C018 C019 1.494(5) . ?
C018 C021 1.506(5) . ?
C021 C038 1.332(6) . ?
C021 C039 1.449(6) . ?
C022 C026 1.375(6) . ?
C023 C024 1.328(5) . ?
C025 C028 1.370(6) . ?
C026 C028 1.382(6) . ?
C028 C042 1.518(6) . ?
C029 C036 1.366(7) . ?
C029 C032 1.380(5) . ?
C030 C036 1.351(6) . ?
C030 C035 1.386(5) . ?
C031 C033 1.379(5) . ?
C033 C041 1.370(7) . ?
S2 O5 1.423(2) . ?
S2 O6 1.428(2) . ?
S2 N3 1.632(3) . ?
S2 C043 1.743(4) . ?
C043 C045 1.387(4) . ?
C043 C050 1.391(5) . ?
N3 C044 1.465(4) . ?
N3 C051 1.466(4) . ?
C044 C049 1.505(4) . ?
C045 C046 1.375(5) . ?
C046 C052 1.386(6) . ?
C047 C055 1.374(5) . ?
C047 C059 1.382(5) . ?
C047 C054 1.468(4) . ?
C048 C051 1.501(5) . ?
C048 C053 1.520(5) . ?
C048 C049 1.539(4) . ?
C049 C054 1.322(5) . ?
C050 C060 1.368(6) . ?
C052 C060 1.381(7) . ?
C052 C058 1.505(6) . ?
C053 C061 1.312(5) . ?
C053 C063 1.466(6) . ?
C055 C057 1.376(6) . ?
C056 C062 1.359(6) . ?
C056 C059 1.381(5) . ?
C057 C062 1.347(6) . ?
